data_7247689
loop_
_publ_author_name
'Atceken, Nurunnisa'
'Hemingway, Jack'
'Bull, Craig L.'
'Liu, Xiaojiao'
'Michalchuk, Adam A. L.'
'Konar, Sumit'
'Morrison, Carole A.'
'Pulham, Colin R.'

_publ_section_title
;
 High-pressure structural studies and pressure-induced sensitisation of
 3,4,5-trinitro-1<i>H</i>-pyrazole.
;
_journal_issue 46
_journal_name_full 'Physical chemistry chemical physics : PCCP'
_journal_page_first 31646
_journal_page_last 31654
_journal_paper_doi 10.1039/d3cp04526a
_journal_volume 25
_journal_year 2023
_chemical_formula_moiety '6(C3 H N5 O6)'
_chemical_formula_sum 'C18 H6 N30 O36'
_chemical_formula_weight 1218.53
_space_group_crystal_system monoclinic
_space_group_IT_number 14
_space_group_name_Hall '-P 2ybc'
_space_group_name_H-M_alt 'P 1 21/c 1'
_atom_sites_solution_hydrogens difmap
_atom_sites_solution_primary dual
_audit_block_doi 10.5517/ccdc.csd.cc29gp1j
_audit_creation_date 2021-12-16
_audit_creation_method
;
Olex2 1.3
(compiled 2020.11.12 svn.r5f609507 for OlexSys, GUI svn.r6408)
;
_audit_update_record
;
2021-12-16 deposited with the CCDC.	2023-11-08 downloaded from the CCDC.
;
_cell_angle_alpha 90
_cell_angle_beta 92.113(8)
_cell_angle_gamma 90
_cell_formula_units_Z 2
_cell_length_a 14.815(2)
_cell_length_b 8.0553(13)
_cell_length_c 16.9050(19)
_cell_measurement_reflns_used 1840
_cell_measurement_temperature 298.0
_cell_measurement_theta_max 25.19
_cell_measurement_theta_min 2.75
_cell_volume 2016.1(5)
_computing_cell_refinement 'SAINT V8.40A (?, 2016)'
_computing_data_reduction 'SAINT V8.40A (?, 2016)'
_computing_molecular_graphics 'Olex2 1.3 (Dolomanov et al., 2009)'
_computing_publication_material 'Olex2 1.3 (Dolomanov et al., 2009)'
_computing_structure_refinement 'SHELXL 2018/3 (Sheldrick, 2015)'
_computing_structure_solution 'SHELXT 2018/2 (Sheldrick, 2018)'
_diffrn_ambient_temperature 298.0
_diffrn_measured_fraction_theta_full 0.596
_diffrn_measured_fraction_theta_max 0.596
_diffrn_measurement_device_type 'Bruker APEX-II CCD'
_diffrn_measurement_method '\f and \w scans'
_diffrn_radiation_type MoK\a
_diffrn_radiation_wavelength 0.71073
_diffrn_reflns_av_R_equivalents 0.0636
_diffrn_reflns_av_unetI/netI 0.0610
_diffrn_reflns_Laue_measured_fraction_full 0.596
_diffrn_reflns_Laue_measured_fraction_max 0.596
_diffrn_reflns_limit_h_max 15
_diffrn_reflns_limit_h_min -15
_diffrn_reflns_limit_k_max 7
_diffrn_reflns_limit_k_min -7
_diffrn_reflns_limit_l_max 18
_diffrn_reflns_limit_l_min -18
_diffrn_reflns_number 10884
_diffrn_reflns_point_group_measured_fraction_full 0.596
_diffrn_reflns_point_group_measured_fraction_max 0.596
_diffrn_reflns_theta_full 23.504
_diffrn_reflns_theta_max 23.504
_diffrn_reflns_theta_min 2.411
_diffrn_source_current 1.4
_diffrn_source_power 0.07
_diffrn_source_voltage 50.0
_diffrn_standards_number 0
_exptl_absorpt_coefficient_mu 0.195
_exptl_absorpt_correction_T_max 0.7454
_exptl_absorpt_correction_T_min 0.6616
_exptl_absorpt_correction_type multi-scan
_exptl_absorpt_process_details
;
SADABS-2016/2 (Bruker,2016/2) was used for absorption correction.
wR2(int) was 0.0780 before and 0.0591 after correction.
The Ratio of minimum to maximum transmission is 0.8876.
The \l/2 correction factor is Not present.
;
_exptl_crystal_colour 'clear colourless'
_exptl_crystal_colour_lustre clear
_exptl_crystal_colour_primary colourless
_exptl_crystal_density_diffrn 2.007
_exptl_crystal_description block
_exptl_crystal_F_000 1224
_refine_diff_density_max 0.197
_refine_diff_density_min -0.218
_refine_diff_density_rms 0.046
_refine_ls_extinction_method none
_refine_ls_goodness_of_fit_ref 1.053
_refine_ls_hydrogen_treatment refall
_refine_ls_matrix_type full
_refine_ls_number_parameters 391
_refine_ls_number_reflns 1775
_refine_ls_number_restraints 306
_refine_ls_restrained_S_all 0.973
_refine_ls_R_factor_all 0.0833
_refine_ls_R_factor_gt 0.0488
_refine_ls_shift/su_max 0.000
_refine_ls_shift/su_mean 0.000
_refine_ls_structure_factor_coef Fsqd
_refine_ls_weighting_details 'w=1/[\s^2^(Fo^2^)+(0.0598P)^2^+2.9315P] where P=(Fo^2^+2Fc^2^)/3'
_refine_ls_weighting_scheme calc
_refine_ls_wR_factor_gt 0.1193
_refine_ls_wR_factor_ref 0.1407
_reflns_Friedel_coverage 0.000
_reflns_number_gt 1214
_reflns_number_total 1775
_reflns_threshold_expression 'I > 2\s(I)'
_cod_data_source_file d3cp04526a2.cif
_cod_data_source_block 2tnp_p03_p
_cod_depositor_comments 'Adding full bibliography for 7247689--7247697.cif.'
_cod_original_cell_volume 2016.0(5)
_cod_database_code 7247689
_shelx_shelxl_version_number 2018/3
_shelx_space_group_comment
;
The symmetry employed for this shelxl refinement is uniquely defined
by the following loop, which should always be used as a source of
symmetry information in preference to the above space-group names.
They are only intended as comments.
;
_olex2_refinement_description
;
1. Rigid body (RIGU) restrains
 All non-hydrogen atoms
 with sigma for 1-2 distances of 0.004 and sigma for 1-3 distances of 0.004
;
_olex2_submission_special_instructions 'No special instructions were received'

loop_
_space_group_symop_operation_xyz
'x, y, z'
'-x, y+1/2, -z+1/2'
'-x, -y, -z'
'x, -y-1/2, z-1/2'

loop_
_atom_site_label
_atom_site_type_symbol
_atom_site_fract_x
_atom_site_fract_y
_atom_site_fract_z
_atom_site_U_iso_or_equiv
_atom_site_adp_type
_atom_site_occupancy
_atom_site_site_symmetry_order
_atom_site_calc_flag
_atom_site_refinement_flags_posn
_atom_site_refinement_flags_adp
_atom_site_refinement_flags_occupancy
_atom_site_disorder_assembly
_atom_site_disorder_group
O001 O 0.6830(3) 0.5964(6) 0.6506(2) 0.0475(12) Uani 1 1 d . . . . .
O002 O 0.8312(3) 0.5990(6) 0.3542(2) 0.0505(13) Uani 1 1 d . . . . .
O003 O 0.5229(2) 0.4953(6) 0.8124(2) 0.0430(12) Uani 1 1 d . . . . .
O004 O 0.6622(2) 0.4208(5) 0.8338(2) 0.0424(11) Uani 1 1 d . . . . .
O005 O 0.9257(3) 0.1084(7) 0.5102(2) 0.0557(14) Uani 1 1 d . . . . .
O006 O 0.5635(3) 0.1264(6) 0.4813(2) 0.0503(13) Uani 1 1 d . . . . .
O007 O 0.9795(3) 0.4605(6) 0.1767(2) 0.0486(13) Uani 1 1 d . . . . .
O008 O 0.8364(2) 0.4103(5) 0.1584(2) 0.0520(13) Uani 1 1 d . . . . .
O009 O 0.8284(3) 0.4341(6) 0.5268(2) 0.0591(14) Uani 1 1 d . . . . .
O00A O 1.0329(3) 0.2858(6) 0.4943(2) 0.0518(13) Uani 1 1 d . . . . .
O00B O 0.6903(3) 0.4196(6) 0.4840(2) 0.0529(13) Uani 1 1 d . . . . .
N00C N 0.6870(3) 0.7437(8) 0.6345(3) 0.0326(12) Uani 1 1 d . . . . .
O00D O 0.4571(3) 0.3060(6) 0.4993(2) 0.0517(13) Uani 1 1 d . . . . .
O00E O 0.4440(3) 0.5958(7) 0.6557(3) 0.0619(15) Uani 1 1 d . . . . .
N00F N 0.7608(3) 0.9351(7) 0.4648(3) 0.0250(11) Uani 1 1 d . . . . .
N00G N 0.8442(3) 0.2079(6) 0.3751(2) 0.0278(11) Uani 1 1 d . . . . .
O00H O 1.1218(3) 0.2973(6) 0.3406(2) 0.0590(14) Uani 1 1 d . . . . .
N00I N 0.7275(3) 0.9417(6) 0.5363(3) 0.0269(11) Uani 1 1 d . . . . .
N00J N 0.8321(3) 0.2606(6) 0.3006(2) 0.0266(11) Uani 1 1 d . . . . .
N00K N 0.6401(3) 0.2027(7) 0.6259(3) 0.0275(12) Uani 1 1 d . . . . .
N00L N 0.8144(3) 0.7434(7) 0.3672(3) 0.0324(13) Uani 1 1 d . . . . .
N00M N 0.5921(3) 0.4252(6) 0.7940(2) 0.0281(12) Uani 1 1 d . . . . .
O00N O 0.3722(3) 0.3609(6) 0.6565(2) 0.0610(14) Uani 1 1 d . . . . .
O00O O 1.0703(3) 0.5461(7) 0.3265(3) 0.0631(17) Uani 1 1 d . . . . .
N00P N 1.0614(3) 0.3997(8) 0.3338(3) 0.0371(14) Uani 1 1 d . . . . .
N00Q N 0.6605(3) 0.2522(6) 0.6990(2) 0.0274(12) Uani 1 1 d . . . . .
O00R O 0.8272(3) 0.8594(6) 0.3230(2) 0.0602(14) Uani 1 1 d . . . . .
N00S N 0.4398(3) 0.4458(8) 0.6571(3) 0.0367(13) Uani 1 1 d . . . . .
O00T O 0.6650(3) 0.8559(7) 0.6769(3) 0.0606(14) Uani 1 1 d . . . . .
N00U N 0.9074(3) 0.4067(6) 0.1972(2) 0.0328(13) Uani 1 1 d . . . . .
N00V N 0.7574(3) 0.4964(7) 0.5042(2) 0.0336(12) Uani 1 1 d . . . . .
C00W C 0.7219(3) 0.7859(8) 0.5585(3) 0.0224(13) Uani 1 1 d . . . . .
C00X C 0.7777(3) 0.7783(7) 0.4423(3) 0.0237(13) Uani 1 1 d . . . . .
C00Y C 0.9057(3) 0.3375(7) 0.2746(3) 0.0259(13) Uani 1 1 d . . . . .
N00Z N 0.5249(3) 0.2293(7) 0.5199(3) 0.0360(13) Uani 1 1 d . . . . .
C010 C 0.5605(3) 0.2636(7) 0.5988(3) 0.0259(13) Uani 1 1 d . . . . .
C011 C 0.5911(3) 0.3438(7) 0.7183(3) 0.0233(13) Uani 1 1 d . . . . .
N012 N 0.9650(3) 0.2116(7) 0.4728(3) 0.0333(13) Uani 1 1 d . . . . .
C013 C 0.9281(3) 0.2519(7) 0.3941(3) 0.0237(13) Uani 1 1 d . . . . .
C014 C 0.5253(3) 0.3569(7) 0.6577(3) 0.0239(13) Uani 1 1 d . . . . .
C015 C 0.9702(3) 0.3329(7) 0.3342(3) 0.0254(14) Uani 1 1 d . . . . .
C016 C 0.7525(3) 0.6752(8) 0.5019(3) 0.0225(12) Uani 1 1 d . . . . .
H00J H 0.777(4) 0.259(7) 0.272(3) 0.053(17) Uiso 1 1 d . . . . .
H00K H 0.672(3) 0.130(7) 0.598(3) 0.020(14) Uiso 1 1 d . . . . .
H00F H 0.775(4) 1.029(8) 0.438(3) 0.046(19) Uiso 1 1 d . . . . .

loop_
_atom_site_aniso_label
_atom_site_aniso_U_11
_atom_site_aniso_U_22
_atom_site_aniso_U_33
_atom_site_aniso_U_23
_atom_site_aniso_U_13
_atom_site_aniso_U_12
O001 0.057(3) 0.036(4) 0.049(3) 0.014(2) 0.008(2) -0.010(2)
O002 0.063(3) 0.038(4) 0.052(3) -0.013(2) 0.014(2) 0.013(2)
O003 0.041(3) 0.056(4) 0.032(2) -0.009(2) 0.007(2) 0.019(2)
O004 0.035(2) 0.056(4) 0.035(2) -0.0112(19) -0.011(2) -0.0013(17)
O005 0.044(3) 0.077(5) 0.046(3) 0.038(2) 0.001(2) -0.007(2)
O006 0.052(3) 0.056(5) 0.042(3) -0.024(2) -0.001(2) 0.005(2)
O007 0.036(3) 0.075(4) 0.035(3) 0.012(2) 0.006(2) -0.013(2)
O008 0.039(3) 0.080(5) 0.036(3) 0.019(2) -0.012(2) -0.0059(19)
O009 0.064(3) 0.042(4) 0.069(3) 0.001(2) -0.018(3) 0.021(2)
O00A 0.036(3) 0.077(4) 0.041(3) 0.013(2) -0.013(2) -0.016(2)
O00B 0.056(3) 0.038(4) 0.065(3) -0.006(2) -0.003(2) -0.0189(19)
N00C 0.032(3) 0.037(4) 0.029(3) 0.002(3) 0.003(2) -0.005(2)
O00D 0.037(3) 0.079(4) 0.039(3) -0.013(2) -0.010(2) 0.015(2)
O00E 0.078(4) 0.049(4) 0.057(3) -0.010(3) -0.011(3) 0.033(2)
N00F 0.028(3) 0.022(4) 0.025(3) 0.006(2) 0.003(2) 0.0006(19)
N00G 0.027(3) 0.029(4) 0.027(3) 0.003(2) -0.001(2) -0.0030(17)
O00H 0.026(3) 0.096(5) 0.055(3) 0.010(3) 0.003(2) 0.008(2)
N00I 0.029(3) 0.029(4) 0.023(2) 0.001(2) 0.002(2) -0.0012(18)
N00J 0.026(3) 0.028(4) 0.026(3) -0.003(2) -0.005(2) -0.0015(18)
N00K 0.027(3) 0.028(4) 0.027(3) -0.005(2) 0.005(2) 0.0056(19)
N00L 0.035(3) 0.032(4) 0.030(3) -0.003(2) 0.006(2) 0.001(2)
N00M 0.032(3) 0.024(4) 0.028(3) 0.001(2) 0.002(2) 0.0028(19)
O00N 0.027(3) 0.102(5) 0.053(3) 0.004(3) 0.000(2) -0.004(2)
O00O 0.066(3) 0.058(4) 0.063(3) 0.026(3) -0.023(3) -0.036(3)
N00P 0.027(3) 0.057(5) 0.027(3) 0.011(3) 0.002(2) -0.010(2)
N00Q 0.027(3) 0.032(4) 0.023(3) -0.003(2) 0.002(2) 0.0050(18)
O00R 0.098(4) 0.045(4) 0.040(3) 0.009(2) 0.035(3) 0.002(2)
N00S 0.034(3) 0.056(5) 0.021(3) -0.003(3) 0.002(2) 0.014(2)
O00T 0.097(4) 0.047(4) 0.041(3) -0.001(2) 0.034(3) 0.009(2)
N00U 0.030(3) 0.043(4) 0.026(3) 0.004(2) 0.000(2) -0.001(2)
N00V 0.043(3) 0.030(4) 0.028(3) 0.001(2) 0.002(2) 0.000(2)
C00W 0.018(3) 0.026(4) 0.023(3) 0.004(2) 0.001(2) -0.003(2)
C00X 0.025(3) 0.022(4) 0.024(3) -0.002(2) 0.001(2) 0.001(2)
C00Y 0.026(3) 0.027(5) 0.024(3) 0.002(2) 0.001(2) 0.001(2)
N00Z 0.030(3) 0.046(5) 0.032(3) -0.006(2) -0.004(2) -0.002(2)
C010 0.024(3) 0.029(5) 0.025(3) -0.001(2) 0.000(3) -0.002(2)
C011 0.024(3) 0.026(5) 0.021(3) 0.000(2) 0.006(3) -0.006(2)
N012 0.025(3) 0.048(5) 0.027(3) 0.011(2) 0.004(2) 0.002(2)
C013 0.024(3) 0.016(5) 0.031(3) 0.004(2) 0.002(3) 0.006(2)
C014 0.016(3) 0.026(5) 0.030(3) 0.001(2) 0.001(2) 0.0000(19)
C015 0.018(3) 0.033(5) 0.026(3) 0.003(2) 0.004(2) -0.001(2)
C016 0.019(3) 0.023(4) 0.025(3) 0.002(2) 0.002(2) 0.002(2)

loop_
_atom_type_symbol
_atom_type_description
_atom_type_scat_dispersion_real
_atom_type_scat_dispersion_imag
_atom_type_scat_source
C C 0.0033 0.0016 'International Tables Vol C Tables 4.2.6.8 and 6.1.1.4'
H H 0.0000 0.0000 'International Tables Vol C Tables 4.2.6.8 and 6.1.1.4'
N N 0.0061 0.0033 'International Tables Vol C Tables 4.2.6.8 and 6.1.1.4'
O O 0.0106 0.0060 'International Tables Vol C Tables 4.2.6.8 and 6.1.1.4'

loop_
_geom_angle_atom_site_label_1
_geom_angle_atom_site_label_2
_geom_angle_atom_site_label_3
_geom_angle
_geom_angle_site_symmetry_1
_geom_angle_site_symmetry_3
_geom_angle_publ_flag
O001 N00C C00W 116.7(5) . . ?
O00T N00C O001 125.5(7) . . ?
O00T N00C C00W 117.8(7) . . ?
N00I N00F C00X 112.1(5) . . ?
N00I N00F H00F 122(5) . . ?
C00X N00F H00F 126(5) . . ?
C013 N00G N00J 103.7(4) . . ?
C00W N00I N00F 104.6(5) . . ?
N00G N00J C00Y 111.9(4) . . ?
N00G N00J H00J 124(3) . . ?
C00Y N00J H00J 123(3) . . ?
N00Q N00K C010 112.1(4) . . ?
N00Q N00K H00K 126(3) . . ?
C010 N00K H00K 122(3) . . ?
O002 N00L O00R 126.1(6) . . ?
O002 N00L C00X 116.0(5) . . ?
O00R N00L C00X 118.0(6) . . ?
O003 N00M C011 117.2(4) . . ?
O004 N00M O003 125.4(4) . . ?
O004 N00M C011 117.4(4) . . ?
O00H N00P C015 115.3(6) . . ?
O00O N00P O00H 126.5(6) . . ?
O00O N00P C015 118.2(5) . . ?
C011 N00Q N00K 104.3(4) . . ?
O00E N00S O00N 127.3(6) . . ?
O00E N00S C014 116.5(5) . . ?
O00N N00S C014 116.1(6) . . ?
O007 N00U O008 126.0(4) . . ?
O007 N00U C00Y 116.5(4) . . ?
O008 N00U C00Y 117.4(4) . . ?
O009 N00V C016 117.6(5) . . ?
O00B N00V O009 124.8(6) . . ?
O00B N00V C016 117.6(5) . . ?
N00I C00W N00C 120.5(5) . . ?
N00I C00W C016 112.9(6) . . ?
C016 C00W N00C 126.6(6) . . ?
N00F C00X N00L 121.2(5) . . ?
N00F C00X C016 107.6(6) . . ?
C016 C00X N00L 131.2(6) . . ?
N00J C00Y N00U 121.5(4) . . ?
N00J C00Y C015 107.5(5) . . ?
C015 C00Y N00U 130.9(5) . . ?
O006 N00Z O00D 126.4(4) . . ?
O006 N00Z C010 117.7(4) . . ?
O00D N00Z C010 115.9(4) . . ?
N00K C010 N00Z 122.2(5) . . ?
N00K C010 C014 107.9(4) . . ?
C014 C010 N00Z 130.0(4) . . ?
N00Q C011 N00M 119.6(4) . . ?
N00Q C011 C014 113.1(5) . . ?
C014 C011 N00M 127.2(5) . . ?
O005 N012 O00A 126.3(4) . . ?
O005 N012 C013 117.5(4) . . ?
O00A N012 C013 116.2(4) . . ?
N00G C013 N012 118.7(5) . . ?
N00G C013 C015 113.3(4) . . ?
C015 C013 N012 127.9(4) . . ?
C010 C014 N00S 128.4(4) . . ?
C010 C014 C011 102.6(4) . . ?
C011 C014 N00S 129.0(5) . . ?
C00Y C015 N00P 127.7(5) . . ?
C00Y C015 C013 103.5(4) . . ?
C013 C015 N00P 128.8(4) . . ?
C00W C016 N00V 129.6(6) . . ?
C00X C016 N00V 127.6(5) . . ?
C00X C016 C00W 102.8(6) . . ?

loop_
_geom_bond_atom_site_label_1
_geom_bond_atom_site_label_2
_geom_bond_distance
_geom_bond_site_symmetry_2
_geom_bond_publ_flag
O001 N00C 1.219(6) . ?
O002 N00L 1.212(6) . ?
O003 N00M 1.221(5) . ?
O004 N00M 1.217(4) . ?
O005 N012 1.207(6) . ?
O006 N00Z 1.212(6) . ?
O007 N00U 1.216(5) . ?
O008 N00U 1.219(5) . ?
O009 N00V 1.215(5) . ?
O00A N012 1.214(5) . ?
O00B N00V 1.208(5) . ?
N00C O00T 1.206(7) . ?
N00C C00W 1.443(8) . ?
O00D N00Z 1.219(5) . ?
O00E N00S 1.210(6) . ?
N00F N00I 1.323(7) . ?
N00F C00X 1.346(8) . ?
N00F H00F 0.91(6) . ?
N00G N00J 1.334(6) . ?
N00G C013 1.322(6) . ?
O00H N00P 1.219(6) . ?
N00I C00W 1.314(7) . ?
N00J C00Y 1.342(7) . ?
N00J H00J 0.93(5) . ?
N00K N00Q 1.323(6) . ?
N00K C010 1.342(6) . ?
N00K H00K 0.90(5) . ?
N00L O00R 1.215(7) . ?
N00L C00X 1.427(8) . ?
N00M C011 1.438(6) . ?
O00N N00S 1.212(6) . ?
O00O N00P 1.194(6) . ?
N00P C015 1.455(6) . ?
N00Q C011 1.316(6) . ?
N00S C014 1.455(7) . ?
N00U C00Y 1.423(6) . ?
N00V C016 1.443(7) . ?
C00W C016 1.396(8) . ?
C00X C016 1.369(8) . ?
C00Y C015 1.362(6) . ?
N00Z C010 1.443(6) . ?
C010 C014 1.367(7) . ?
C011 C014 1.391(6) . ?
N012 C013 1.456(6) . ?
C013 C015 1.372(7) . ?

loop_
_geom_torsion_atom_site_label_1
_geom_torsion_atom_site_label_2
_geom_torsion_atom_site_label_3
_geom_torsion_atom_site_label_4
_geom_torsion
_geom_torsion_site_symmetry_1
_geom_torsion_site_symmetry_2
_geom_torsion_site_symmetry_3
_geom_torsion_site_symmetry_4
_geom_torsion_publ_flag
O001 N00C C00W N00I 179.2(4) . . . . ?
O001 N00C C00W C016 -0.9(7) . . . . ?
O002 N00L C00X N00F 176.5(4) . . . . ?
O002 N00L C00X C016 -4.5(8) . . . . ?
O003 N00M C011 N00Q -173.0(6) . . . . ?
O003 N00M C011 C014 11.0(9) . . . . ?
O004 N00M C011 N00Q 8.1(9) . . . . ?
O004 N00M C011 C014 -167.9(5) . . . . ?
O005 N012 C013 N00G 16.6(9) . . . . ?
O005 N012 C013 C015 -163.5(7) . . . . ?
O006 N00Z C010 N00K 9.0(11) . . . . ?
O006 N00Z C010 C014 -171.3(7) . . . . ?
O007 N00U C00Y N00J -173.6(5) . . . . ?
O007 N00U C00Y C015 6.5(9) . . . . ?
O008 N00U C00Y N00J 8.1(8) . . . . ?
O008 N00U C00Y C015 -171.8(6) . . . . ?
O009 N00V C016 C00W -94.5(6) . . . . ?
O009 N00V C016 C00X 85.4(6) . . . . ?
O00A N012 C013 N00G -163.5(5) . . . . ?
O00A N012 C013 C015 16.4(10) . . . . ?
O00B N00V C016 C00W 85.0(6) . . . . ?
O00B N00V C016 C00X -95.2(6) . . . . ?
N00C C00W C016 N00V 0.0(8) . . . . ?
N00C C00W C016 C00X -179.9(4) . . . . ?
O00D N00Z C010 N00K -172.3(6) . . . . ?
O00D N00Z C010 C014 7.4(11) . . . . ?
O00E N00S C014 C010 -109.7(7) . . . . ?
O00E N00S C014 C011 71.0(8) . . . . ?
N00F N00I C00W N00C -179.5(4) . . . . ?
N00F N00I C00W C016 0.6(5) . . . . ?
N00F C00X C016 N00V 179.5(4) . . . . ?
N00F C00X C016 C00W -0.6(5) . . . . ?
N00G N00J C00Y N00U -178.8(5) . . . . ?
N00G N00J C00Y C015 1.2(7) . . . . ?
N00G C013 C015 N00P 179.6(6) . . . . ?
N00G C013 C015 C00Y 0.0(7) . . . . ?
O00H N00P C015 C00Y -116.4(6) . . . . ?
O00H N00P C015 C013 64.1(8) . . . . ?
N00I N00F C00X N00L -179.7(4) . . . . ?
N00I N00F C00X C016 1.1(5) . . . . ?
N00I C00W C016 N00V 179.9(4) . . . . ?
N00I C00W C016 C00X 0.0(5) . . . . ?
N00J N00G C013 N012 -179.4(5) . . . . ?
N00J N00G C013 C015 0.7(6) . . . . ?
N00J C00Y C015 N00P 179.7(6) . . . . ?
N00J C00Y C015 C013 -0.7(7) . . . . ?
N00K N00Q C011 N00M -177.3(5) . . . . ?
N00K N00Q C011 C014 -0.7(8) . . . . ?
N00K C010 C014 N00S -179.0(6) . . . . ?
N00K C010 C014 C011 0.5(7) . . . . ?
N00L C00X C016 N00V 0.4(9) . . . . ?
N00L C00X C016 C00W -179.8(5) . . . . ?
N00M C011 C014 N00S -4.2(10) . . . . ?
N00M C011 C014 C010 176.4(6) . . . . ?
O00N N00S C014 C010 69.0(8) . . . . ?
O00N N00S C014 C011 -110.3(7) . . . . ?
O00O N00P C015 C00Y 63.1(8) . . . . ?
O00O N00P C015 C013 -116.4(7) . . . . ?
N00Q N00K C010 N00Z 178.8(6) . . . . ?
N00Q N00K C010 C014 -1.0(8) . . . . ?
N00Q C011 C014 N00S 179.6(6) . . . . ?
N00Q C011 C014 C010 0.2(7) . . . . ?
O00R N00L C00X N00F -2.4(7) . . . . ?
O00R N00L C00X C016 176.6(5) . . . . ?
O00T N00C C00W N00I -1.3(7) . . . . ?
O00T N00C C00W C016 178.6(5) . . . . ?
N00U C00Y C015 N00P -0.3(11) . . . . ?
N00U C00Y C015 C013 179.2(6) . . . . ?
C00X N00F N00I C00W -1.0(5) . . . . ?
N00Z C010 C014 N00S 1.3(12) . . . . ?
N00Z C010 C014 C011 -179.3(6) . . . . ?
C010 N00K N00Q C011 1.0(8) . . . . ?
N012 C013 C015 N00P -0.3(11) . . . . ?
N012 C013 C015 C00Y -179.9(6) . . . . ?
C013 N00G N00J C00Y -1.1(6) . . . . ?
